data_2231145
loop_
_publ_author_name
'Chelghoum, Meryem'
'Bahnous, Mebarek'
'Bouacida, Sofiane'
'Roisnel, Thierry'
'Belfaitah, Ali'

_publ_section_title
;
 2-Hydroxymethyl-1,3-dimethylimidazolium iodide
;
_journal_coeditor_code HG5062
_journal_issue 8
_journal_name_full 'Acta Crystallographica Section E'
_journal_page_first o1890
_journal_paper_doi 10.1107/S1600536811025700
_journal_volume 67
_journal_year 2011
_chemical_formula_iupac 'C6 H11 N2 O +, I -'
_chemical_formula_moiety 'C6 H11 N2 O +, I -'
_chemical_formula_sum 'C6 H11 I N2 O'
_chemical_formula_weight 254.07
_chemical_name_systematic
;
2-Hydroxymethyl-1,3-dimethylimidazolium iodide
;
_space_group_IT_number 14
_symmetry_cell_setting monoclinic
_symmetry_space_group_name_Hall '-P 2ybc'
_symmetry_space_group_name_H-M 'P 1 21/c 1'
_atom_sites_solution_hydrogens geom
_atom_sites_solution_primary direct
_atom_sites_solution_secondary difmap
_cell_angle_alpha 90
_cell_angle_beta 93.093(2)
_cell_angle_gamma 90
_cell_formula_units_Z 4
_cell_length_a 7.3428(3)
_cell_length_b 7.2186(3)
_cell_length_c 16.8870(8)
_cell_measurement_reflns_used 1935
_cell_measurement_temperature 150(2)
_cell_measurement_theta_max 27.42
_cell_measurement_theta_min 2.42
_cell_volume 893.79(7)
_computing_cell_refinement 'SAINT (Bruker, 2001)'
_computing_data_collection 'APEX2 (Bruker, 2006)'
_computing_data_reduction 'SAINT (Bruker, 2001)'
_computing_molecular_graphics 'ORTEP-3 for Windows (Farrugia, 1997) and DIAMOND (Brandenburg & Berndt, 2001)'
_computing_publication_material 'WinGX (Farrugia, 1999)'
_computing_structure_refinement 'SHELXL97 (Sheldrick, 2008)'
_computing_structure_solution 'SIR2002 (Burla <i>et al.</i>, 2005)'
_diffrn_ambient_temperature 150(2)
_diffrn_measured_fraction_theta_full 0.995
_diffrn_measured_fraction_theta_max 0.995
_diffrn_measurement_device_type 'Bruker APEXII'
_diffrn_measurement_method 'CCD rotation images, thin slices'
_diffrn_radiation_monochromator graphite
_diffrn_radiation_type MoK\a
_diffrn_radiation_wavelength 0.71073
_diffrn_reflns_av_R_equivalents 0.0186
_diffrn_reflns_limit_h_max 9
_diffrn_reflns_limit_h_min -5
_diffrn_reflns_limit_k_max 9
_diffrn_reflns_limit_k_min -6
_diffrn_reflns_limit_l_max 21
_diffrn_reflns_limit_l_min -21
_diffrn_reflns_number 4200
_diffrn_reflns_theta_full 27.44
_diffrn_reflns_theta_max 27.44
_diffrn_reflns_theta_min 3.58
_exptl_absorpt_coefficient_mu 3.525
_exptl_absorpt_correction_T_max 0.965
_exptl_absorpt_correction_T_min 0.718
_exptl_absorpt_correction_type multi-scan
_exptl_absorpt_process_details
;
(SADABS; Sheldrick, 2002)
;
_exptl_crystal_colour colourless
_exptl_crystal_density_diffrn 1.888
_exptl_crystal_density_method 'not measured'
_exptl_crystal_description prism
_exptl_crystal_F_000 488
_exptl_crystal_size_max 0.3
_exptl_crystal_size_mid 0.13
_exptl_crystal_size_min 0.01
_refine_diff_density_max 0.656
_refine_diff_density_min -0.536
_refine_ls_extinction_method none
_refine_ls_goodness_of_fit_ref 1.027
_refine_ls_hydrogen_treatment constr
_refine_ls_matrix_type full
_refine_ls_number_parameters 94
_refine_ls_number_reflns 2035
_refine_ls_number_restraints 0
_refine_ls_restrained_S_all 1.027
_refine_ls_R_factor_all 0.0312
_refine_ls_R_factor_gt 0.0214
_refine_ls_shift/su_max 0.001
_refine_ls_shift/su_mean 0
_refine_ls_structure_factor_coef Fsqd
_refine_ls_weighting_details 'calc w=1/[\s^2^(Fo^2^)+(0.0289P)^2^+0.3175P] where P=(Fo^2^+2Fc^2^)/3'
_refine_ls_weighting_scheme calc
_refine_ls_wR_factor_gt 0.0559
_refine_ls_wR_factor_ref 0.0628
_reflns_number_gt 1463
_reflns_number_total 2035
_reflns_threshold_expression I>2sigma(I)
_cod_data_source_file hg5062.cif
_cod_data_source_block I
_cod_original_sg_symbol_H-M 'P 21/c'
_cod_database_code 2231145
_cod_database_fobs_code 2231145

loop_
_symmetry_equiv_pos_as_xyz
'x, y, z'
'-x, y+1/2, -z+1/2'
'-x, -y, -z'
'x, -y-1/2, z-1/2'

loop_
_atom_site_type_symbol
_atom_site_label
_atom_site_fract_x
_atom_site_fract_y
_atom_site_fract_z
_atom_site_U_iso_or_equiv
_atom_site_adp_type
_atom_site_calc_flag
_atom_site_refinement_flags
_atom_site_occupancy
_atom_site_symmetry_multiplicity
I I1 0.80624(2) 0.74882(2) 0.413580(10) 0.02430(8) Uani d . 1 1
C C1 0.6996(5) 0.2724(3) 0.20049(17) 0.0284(6) Uani d . 1 1
H H1A 0.8326 0.2864 0.2033 0.043 Uiso calc R 1 1
H H1B 0.6438 0.3775 0.1716 0.043 Uiso calc R 1 1
H H1C 0.6663 0.157 0.1728 0.043 Uiso calc R 1 1
N N2 0.6343(3) 0.2668(2) 0.28084(14) 0.0204(5) Uani d . 1 1
C C3 0.4551(4) 0.2855(3) 0.29967(18) 0.0251(6) Uani d . 1 1
H H3 0.3528 0.3011 0.2634 0.03 Uiso calc R 1 1
C C4 0.4528(4) 0.2773(3) 0.37988(17) 0.0232(6) Uani d . 1 1
H H4 0.3482 0.2865 0.4104 0.028 Uiso calc R 1 1
N N5 0.6304(3) 0.2533(2) 0.40871(13) 0.0195(5) Uani d . 1 1
C C6 0.6882(4) 0.2431(3) 0.49319(18) 0.0271(6) Uani d . 1 1
H H6A 0.7534 0.1265 0.5038 0.041 Uiso calc R 1 1
H H6B 0.5807 0.2483 0.5251 0.041 Uiso calc R 1 1
H H6C 0.7689 0.3475 0.5071 0.041 Uiso calc R 1 1
C C7 0.7404(4) 0.2472(3) 0.34775(16) 0.0192(5) Uani d . 1 1
C C8 0.9437(4) 0.2288(3) 0.35238(19) 0.0254(6) Uani d . 1 1
H H8A 0.9867 0.2055 0.4081 0.03 Uiso calc R 1 1
H H8B 0.9789 0.1212 0.3202 0.03 Uiso calc R 1 1
O O9 1.0295(3) 0.3905(2) 0.32453(12) 0.0305(4) Uani d . 1 1
H H9 0.9902 0.4838 0.348 0.046 Uiso calc R 1 1

loop_
_atom_site_aniso_label
_atom_site_aniso_U_11
_atom_site_aniso_U_22
_atom_site_aniso_U_33
_atom_site_aniso_U_12
_atom_site_aniso_U_13
_atom_site_aniso_U_23
I1 0.01963(12) 0.02953(13) 0.02391(12) 0.00057(7) 0.00275(8) -0.00027(6)
C1 0.0296(16) 0.0386(16) 0.0173(14) -0.0004(12) 0.0043(12) -0.0005(11)
N2 0.0192(11) 0.0243(11) 0.0179(11) 0.0006(8) 0.0020(9) -0.0003(8)
C3 0.0170(14) 0.0308(15) 0.0277(15) 0.0020(11) 0.0027(11) 0.0000(11)
C4 0.0147(13) 0.0310(14) 0.0242(14) 0.0011(10) 0.0029(11) 0.0007(10)
N5 0.0154(11) 0.0256(11) 0.0176(11) 0.0004(8) 0.0017(9) -0.0005(8)
C6 0.0209(14) 0.0408(17) 0.0196(14) 0.0001(11) 0.0011(11) 0.0017(10)
C7 0.0161(12) 0.0217(13) 0.0200(13) -0.0007(10) 0.0026(10) 0.0003(9)
C8 0.0172(14) 0.0315(15) 0.0276(15) 0.0006(11) 0.0026(12) 0.0005(11)
O9 0.0217(10) 0.0301(10) 0.0410(11) -0.0052(9) 0.0133(8) -0.0041(9)

loop_
_atom_type_symbol
_atom_type_description
_atom_type_scat_dispersion_real
_atom_type_scat_dispersion_imag
_atom_type_scat_source
C C 0.0033 0.0016 'International Tables Vol C Tables 4.2.6.8 and 6.1.1.4'
H H 0 0 'International Tables Vol C Tables 4.2.6.8 and 6.1.1.4'
N N 0.0061 0.0033 'International Tables Vol C Tables 4.2.6.8 and 6.1.1.4'
O O 0.0106 0.006 'International Tables Vol C Tables 4.2.6.8 and 6.1.1.4'
I I -0.4742 1.8119 'International Tables Vol C Tables 4.2.6.8 and 6.1.1.4'

loop_
_geom_angle_atom_site_label_1
_geom_angle_atom_site_label_2
_geom_angle_atom_site_label_3
_geom_angle
N2 C1 H1A 109.5
N2 C1 H1B 109.5
H1A C1 H1B 109.5
N2 C1 H1C 109.5
H1A C1 H1C 109.5
H1B C1 H1C 109.5
C7 N2 C3 109.5(2)
C7 N2 C1 125.3(3)
C3 N2 C1 125.2(3)
C4 C3 N2 106.9(3)
C4 C3 H3 126.6
N2 C3 H3 126.6
C3 C4 N5 107.2(3)
C3 C4 H4 126.4
N5 C4 H4 126.4
C7 N5 C4 109.3(2)
C7 N5 C6 126.1(3)
C4 N5 C6 124.6(2)
N5 C6 H6A 109.5
N5 C6 H6B 109.5
H6A C6 H6B 109.5
N5 C6 H6C 109.5
H6A C6 H6C 109.5
H6B C6 H6C 109.5
N5 C7 N2 107.2(3)
N5 C7 C8 127.0(3)
N2 C7 C8 125.7(3)
O9 C8 C7 111.6(2)
O9 C8 H8A 109.3
C7 C8 H8A 109.3
O9 C8 H8B 109.3
C7 C8 H8B 109.3
H8A C8 H8B 108
C8 O9 H9 109.5

loop_
_geom_bond_atom_site_label_1
_geom_bond_atom_site_label_2
_geom_bond_distance
C1 N2 1.464(4)
C1 H1A 0.98
C1 H1B 0.98
C1 H1C 0.98
N2 C7 1.345(3)
N2 C3 1.376(4)
C3 C4 1.357(4)
C3 H3 0.95
C4 N5 1.379(4)
C4 H4 0.95
N5 C7 1.343(3)
N5 C6 1.468(4)
C6 H6A 0.98
C6 H6B 0.98
C6 H6C 0.98
C7 C8 1.497(4)
C8 O9 1.419(3)
C8 H8A 0.99
C8 H8B 0.99
O9 H9 0.84

loop_
_geom_hbond_atom_site_label_D
_geom_hbond_atom_site_label_H
_geom_hbond_atom_site_label_A
_geom_hbond_distance_DH
_geom_hbond_distance_HA
_geom_hbond_distance_DA
_geom_hbond_angle_DHA
_geom_hbond_publ_flag
O9 H9 I1 0.84 2.62 3.4504(18) 169 yes
C1 H1A O9 0.98 2.55 3.230(4) 126 yes

loop_
_geom_torsion_atom_site_label_1
_geom_torsion_atom_site_label_2
_geom_torsion_atom_site_label_3
_geom_torsion_atom_site_label_4
_geom_torsion
C7 N2 C3 C4 0.1(3)
C1 N2 C3 C4 -178.4(2)
N2 C3 C4 N5 -0.2(3)
C3 C4 N5 C7 0.2(2)
C3 C4 N5 C6 178.15(19)
C4 N5 C7 N2 -0.1(2)
C6 N5 C7 N2 -178.06(18)
C4 N5 C7 C8 178.0(2)
C6 N5 C7 C8 0.1(3)
C3 N2 C7 N5 0.0(2)
C1 N2 C7 N5 178.48(18)
C3 N2 C7 C8 -178.1(2)
C1 N2 C7 C8 0.3(3)
N5 C7 C8 O9 -113.9(3)
N2 C7 C8 O9 63.8(3)

loop_
_cod_related_entry_id
_cod_related_entry_database
_cod_related_entry_code
1 ChemSpider 30656852
